data_7103204
loop_
_publ_author_name
'Bai, Shi-Qiang'
'Hor, T S Andy'

_publ_section_title
;
 Isolation of an [SNS]Pd(II) pincer with a water ladder and its Suzuki
 coupling activity in water.
;
_journal_issue 27
_journal_name_full 'Chemical communications (Cambridge, England)'
_journal_page_first 3172
_journal_page_last 3174
_journal_paper_doi 10.1039/b802043d
_journal_year 2008
_chemical_formula_sum 'C12 H31 Cl2 N O2 Pd S2'
_chemical_formula_weight 462.80
_chemical_name_systematic
;
?
;
_space_group_IT_number 2
_symmetry_cell_setting triclinic
_symmetry_space_group_name_Hall '-P 1'
_symmetry_space_group_name_H-M 'P -1'
_atom_sites_solution_hydrogens geom
_atom_sites_solution_primary direct
_atom_sites_solution_secondary difmap
_audit_creation_method SHELXL-97
_cell_angle_alpha 67.357(2)
_cell_angle_beta 84.856(2)
_cell_angle_gamma 80.298(2)
_cell_formula_units_Z 2
_cell_length_a 5.3641(7)
_cell_length_b 13.4053(17)
_cell_length_c 15.300(2)
_cell_measurement_reflns_used 3737
_cell_measurement_temperature 223(2)
_cell_measurement_theta_max 27.38
_cell_measurement_theta_min 2.58
_cell_volume 1000.5(2)
_computing_cell_refinement 'Bruker SMART'
_computing_data_collection 'Bruker SMART'
_computing_data_reduction 'Bruker SAINT'
_computing_molecular_graphics 'Bruker SHELXTL'
_computing_publication_material 'Bruker SHELXTL'
_computing_structure_refinement 'SHELXL-97 (Sheldrick, 1997)'
_computing_structure_solution 'SHELXS-97 (Sheldrick, 1990)'
_diffrn_ambient_temperature 223(2)
_diffrn_measured_fraction_theta_full 0.998
_diffrn_measured_fraction_theta_max 0.998
_diffrn_measurement_device_type 'CCD area detector'
_diffrn_measurement_method 'phi and omega scans'
_diffrn_radiation_monochromator graphite
_diffrn_radiation_source 'fine-focus sealed tube'
_diffrn_radiation_type MoK\a
_diffrn_radiation_wavelength 0.71073
_diffrn_reflns_av_R_equivalents 0.0333
_diffrn_reflns_av_sigmaI/netI 0.0417
_diffrn_reflns_limit_h_max 6
_diffrn_reflns_limit_h_min -6
_diffrn_reflns_limit_k_max 15
_diffrn_reflns_limit_k_min -15
_diffrn_reflns_limit_l_max 18
_diffrn_reflns_limit_l_min -18
_diffrn_reflns_number 8989
_diffrn_reflns_theta_full 25.00
_diffrn_reflns_theta_max 25.00
_diffrn_reflns_theta_min 1.66
_exptl_absorpt_coefficient_mu 1.404
_exptl_absorpt_correction_T_max 0.9205
_exptl_absorpt_correction_T_min 0.6036
_exptl_absorpt_correction_type empirical
_exptl_absorpt_process_details 'Sababs, (Sheldrick 2001)'
_exptl_crystal_colour YELLOW
_exptl_crystal_density_diffrn 1.536
_exptl_crystal_density_meas ?
_exptl_crystal_density_method .
_exptl_crystal_description BLOCK
_exptl_crystal_F_000 476
_exptl_crystal_size_max 0.40
_exptl_crystal_size_mid 0.10
_exptl_crystal_size_min 0.06
_refine_diff_density_max 1.481
_refine_diff_density_min -1.176
_refine_diff_density_rms 0.144
_refine_ls_extinction_method none
_refine_ls_goodness_of_fit_ref 1.087
_refine_ls_hydrogen_treatment mixed
_refine_ls_matrix_type full
_refine_ls_number_parameters 200
_refine_ls_number_reflns 3524
_refine_ls_number_restraints 9
_refine_ls_restrained_S_all 1.086
_refine_ls_R_factor_all 0.0526
_refine_ls_R_factor_gt 0.0446
_refine_ls_shift/su_max 0.000
_refine_ls_shift/su_mean 0.000
_refine_ls_structure_factor_coef Fsqd
_refine_ls_weighting_details 'calc w=1/[\s^2^(Fo^2^)+(0.0676P)^2^+0.9973P] where P=(Fo^2^+2Fc^2^)/3'
_refine_ls_weighting_scheme calc
_refine_ls_wR_factor_gt 0.1122
_refine_ls_wR_factor_ref 0.1161
_reflns_number_gt 3093
_reflns_number_total 3524
_reflns_threshold_expression >2sigma(I)
_cod_data_source_file b802043d.txt
_cod_data_source_block HOR
_cod_depositor_comments
;
The following automatic conversions were performed:
'_symmetry_cell_setting' value 'Triclinic' changed to 'triclinic'
according to '/home/saulius/struct/CIF-dictionaries/cif_core.dic'
dictionary named 'cif_core.dic' version 2.4.1 from
2010-06-29.

'_exptl_absorpt_correction_type' value 'Empirical' changed to
'empirical' according to
'/home/saulius/struct/CIF-dictionaries/cif_core.dic' dictionary named
'cif_core.dic' version 2.4.1 from 2010-06-29.

Automatic conversion script
Id: cif_fix_enum 1527 2010-12-29 10:47:43Z saulius 
;
_cod_original_sg_symbol_H-M P-1
_cod_database_code 7103204

loop_
_symmetry_equiv_pos_as_xyz
'x, y, z'
'-x, -y, -z'

loop_
_atom_site_label
_atom_site_type_symbol
_atom_site_fract_x
_atom_site_fract_y
_atom_site_fract_z
_atom_site_U_iso_or_equiv
_atom_site_adp_type
_atom_site_occupancy
_atom_site_symmetry_multiplicity
_atom_site_calc_flag
_atom_site_refinement_flags
_atom_site_disorder_assembly
_atom_site_disorder_group
Pd1 Pd 0.15315(6) 0.26900(3) 0.24947(2) 0.02101(15) Uani 1 1 d . . .
S1 S 0.2398(2) 0.08787(9) 0.26865(8) 0.0272(3) Uani 1 1 d . . .
S2 S 0.1008(2) 0.44590(10) 0.24205(9) 0.0299(3) Uani 1 1 d . . .
Cl1 Cl -0.1015(2) 0.31200(11) 0.12360(9) 0.0355(3) Uani 1 1 d . . .
Cl2 Cl 0.0099(2) 0.15543(11) 0.53918(9) 0.0368(3) Uani 1 1 d . . .
N1 N 0.3748(7) 0.2298(3) 0.3610(3) 0.0270(9) Uani 1 1 d D . .
H1N H 0.264(8) 0.208(4) 0.409(3) 0.032 Uiso 1 1 d D . .
C1 C 0.5663(8) 0.1333(4) 0.3711(3) 0.0283(11) Uani 1 1 d . . .
H1A H 0.6581 0.1106 0.4298 0.034 Uiso 1 1 calc R . .
H1B H 0.6883 0.1504 0.3176 0.034 Uiso 1 1 calc R . .
C2 C 0.4273(9) 0.0429(4) 0.3732(3) 0.0290(11) Uani 1 1 d . . .
H2A H 0.3168 0.0220 0.4300 0.035 Uiso 1 1 calc R . .
H2B H 0.5497 -0.0213 0.3761 0.035 Uiso 1 1 calc R . .
C3 C 0.4778(9) 0.0922(4) 0.1751(3) 0.0328(11) Uani 1 1 d . . .
H3A H 0.3916 0.1180 0.1149 0.039 Uiso 1 1 calc R . .
H3B H 0.5861 0.1461 0.1706 0.039 Uiso 1 1 calc R . .
C4 C 0.6416(13) -0.0127(5) 0.1871(5) 0.0621(19) Uani 1 1 d . . .
H4 H 0.7574 -0.0270 0.2388 0.074 Uiso 1 1 calc R . .
C5 C 0.8052(15) 0.0013(6) 0.0991(5) 0.082(3) Uani 1 1 d . . .
H5A H 0.9315 -0.0630 0.1103 0.123 Uiso 1 1 calc R . .
H5B H 0.8886 0.0651 0.0832 0.123 Uiso 1 1 calc R . .
H5C H 0.7009 0.0107 0.0471 0.123 Uiso 1 1 calc R . .
C6 C 0.5087(18) -0.1089(7) 0.2157(8) 0.103(3) Uani 1 1 d . . .
H6A H 0.4083 -0.1152 0.2731 0.155 Uiso 1 1 calc R . .
H6B H 0.6317 -0.1743 0.2274 0.155 Uiso 1 1 calc R . .
H6C H 0.3988 -0.1004 0.1656 0.155 Uiso 1 1 calc R . .
C7 C 0.4866(9) 0.3249(4) 0.3600(3) 0.0304(11) Uani 1 1 d . . .
H7A H 0.5700 0.3062 0.4199 0.036 Uiso 1 1 calc R . .
H7B H 0.6127 0.3453 0.3082 0.036 Uiso 1 1 calc R . .
C8 C 0.2772(10) 0.4177(4) 0.3467(4) 0.0357(12) Uani 1 1 d . . .
H8A H 0.3476 0.4831 0.3406 0.043 Uiso 1 1 calc R . .
H8B H 0.1629 0.3998 0.4025 0.043 Uiso 1 1 calc R . .
C9 C 0.3191(9) 0.5063(4) 0.1460(3) 0.0311(11) Uani 1 1 d . . .
H9A H 0.4701 0.4523 0.1500 0.037 Uiso 1 1 calc R . .
H9B H 0.2395 0.5230 0.0857 0.037 Uiso 1 1 calc R . .
C10 C 0.4008(10) 0.6102(4) 0.1452(4) 0.0398(13) Uani 1 1 d . . .
H10 H 0.4973 0.5921 0.2028 0.048 Uiso 1 1 calc R . .
C11 C 0.5752(11) 0.6519(5) 0.0579(4) 0.0583(19) Uani 1 1 d . . .
H11A H 0.7227 0.5972 0.0627 0.087 Uiso 1 1 calc R . .
H11B H 0.6285 0.7189 0.0545 0.087 Uiso 1 1 calc R . .
H11C H 0.4850 0.6658 0.0012 0.087 Uiso 1 1 calc R . .
C12 C 0.1760(14) 0.6962(5) 0.1429(6) 0.069(2) Uani 1 1 d . . .
H12A H 0.2352 0.7617 0.1407 0.103 Uiso 1 1 calc R . .
H12B H 0.0704 0.6687 0.1994 0.103 Uiso 1 1 calc R . .
H12C H 0.0785 0.7134 0.0872 0.103 Uiso 1 1 calc R . .
O1W O 0.7971(12) 0.3714(4) 0.5688(5) 0.0891(18) Uani 1 1 d D . .
H2W H 0.932(11) 0.348(6) 0.602(6) 0.107 Uiso 1 1 d D . .
H1W H 0.805(16) 0.306(3) 0.570(6) 0.107 Uiso 1 1 d D . .
O2W O 0.7353(12) 0.5602(5) 0.4014(5) 0.0916(18) Uani 1 1 d D . .
H4W H 0.728(15) 0.527(3) 0.4598(17) 0.110 Uiso 1 1 d D . .
H3W H 0.596(5) 0.601(4) 0.402(4) 0.110 Uiso 1 1 d D . .

loop_
_atom_site_aniso_label
_atom_site_aniso_U_11
_atom_site_aniso_U_22
_atom_site_aniso_U_33
_atom_site_aniso_U_23
_atom_site_aniso_U_13
_atom_site_aniso_U_12
Pd1 0.0101(2) 0.0258(2) 0.0242(2) -0.00629(15) 0.00015(13) -0.00266(13)
S1 0.0168(6) 0.0280(6) 0.0327(6) -0.0067(5) 0.0000(5) -0.0042(5)
S2 0.0193(6) 0.0305(6) 0.0391(7) -0.0138(5) 0.0032(5) -0.0021(5)
Cl1 0.0260(6) 0.0432(7) 0.0344(7) -0.0101(5) -0.0121(5) -0.0019(5)
Cl2 0.0249(6) 0.0432(7) 0.0369(7) -0.0110(6) 0.0064(5) -0.0047(5)
N1 0.020(2) 0.032(2) 0.026(2) -0.0080(17) 0.0028(16) -0.0034(17)
C1 0.016(2) 0.037(3) 0.025(2) -0.005(2) -0.0039(18) 0.001(2)
C2 0.024(2) 0.028(2) 0.027(2) -0.002(2) -0.001(2) 0.001(2)
C3 0.022(3) 0.044(3) 0.032(3) -0.015(2) 0.003(2) -0.008(2)
C4 0.057(4) 0.048(4) 0.069(4) -0.018(3) 0.015(3) 0.007(3)
C5 0.066(5) 0.087(5) 0.072(5) -0.028(4) 0.027(4) 0.024(4)
C6 0.085(6) 0.067(5) 0.186(10) -0.084(6) 0.037(7) -0.022(5)
C7 0.024(3) 0.041(3) 0.031(3) -0.015(2) 0.001(2) -0.013(2)
C8 0.040(3) 0.037(3) 0.036(3) -0.019(2) 0.006(2) -0.010(2)
C9 0.022(2) 0.033(3) 0.032(3) -0.005(2) -0.001(2) -0.004(2)
C10 0.031(3) 0.036(3) 0.048(3) -0.007(2) -0.013(2) -0.010(2)
C11 0.037(3) 0.065(4) 0.054(4) 0.011(3) -0.012(3) -0.031(3)
C12 0.061(5) 0.036(3) 0.116(6) -0.032(4) -0.021(4) -0.008(3)
O1W 0.091(5) 0.065(3) 0.121(5) -0.052(4) 0.008(4) -0.003(3)
O2W 0.078(4) 0.107(5) 0.098(4) -0.055(4) 0.012(3) -0.001(3)

loop_
_atom_type_symbol
_atom_type_description
_atom_type_scat_dispersion_real
_atom_type_scat_dispersion_imag
_atom_type_scat_source
N N 0.0061 0.0033 'International Tables Vol C Tables 4.2.6.8 and 6.1.1.4'
H H 0.0000 0.0000 'International Tables Vol C Tables 4.2.6.8 and 6.1.1.4'
O O 0.0106 0.0060 'International Tables Vol C Tables 4.2.6.8 and 6.1.1.4'
S S 0.1246 0.1234 'International Tables Vol C Tables 4.2.6.8 and 6.1.1.4'
Cl Cl 0.1484 0.1585 'International Tables Vol C Tables 4.2.6.8 and 6.1.1.4'
Pd Pd -0.9988 1.0072 'International Tables Vol C Tables 4.2.6.8 and 6.1.1.4'
C C 0.0033 0.0016 'International Tables Vol C Tables 4.2.6.8 and 6.1.1.4'

loop_
_geom_angle_atom_site_label_1
_geom_angle_atom_site_label_2
_geom_angle_atom_site_label_3
_geom_angle
_geom_angle_site_symmetry_1
_geom_angle_site_symmetry_3
_geom_angle_publ_flag
N1 Pd1 Cl1 179.33(12) . . ?
N1 Pd1 S2 86.89(12) . . ?
Cl1 Pd1 S2 93.53(5) . . ?
N1 Pd1 S1 86.91(12) . . ?
Cl1 Pd1 S1 92.68(5) . . ?
S2 Pd1 S1 173.70(4) . . ?
C2 S1 C3 103.0(2) . . ?
C2 S1 Pd1 96.49(16) . . ?
C3 S1 Pd1 101.47(17) . . ?
C9 S2 C8 103.1(2) . . ?
C9 S2 Pd1 101.55(17) . . ?
C8 S2 Pd1 96.62(17) . . ?
C1 N1 C7 112.9(4) . . ?
C1 N1 Pd1 111.8(3) . . ?
C7 N1 Pd1 112.5(3) . . ?
N1 C1 C2 107.3(4) . . ?
C1 C2 S1 110.4(3) . . ?
C4 C3 S1 115.7(4) . . ?
C6 C4 C3 115.4(6) . . ?
C6 C4 C5 112.5(7) . . ?
C3 C4 C5 109.1(5) . . ?
C8 C7 N1 107.9(4) . . ?
C7 C8 S2 111.0(3) . . ?
C10 C9 S2 114.4(4) . . ?
C12 C10 C9 111.8(5) . . ?
C12 C10 C11 110.9(5) . . ?
C9 C10 C11 107.3(5) . . ?

loop_
_geom_bond_atom_site_label_1
_geom_bond_atom_site_label_2
_geom_bond_distance
_geom_bond_site_symmetry_2
_geom_bond_publ_flag
Pd1 N1 2.016(4) . ?
Pd1 Cl1 2.2932(12) . ?
Pd1 S2 2.2998(13) . ?
Pd1 S1 2.3007(13) . ?
S1 C2 1.810(5) . ?
S1 C3 1.821(5) . ?
S2 C9 1.812(5) . ?
S2 C8 1.813(5) . ?
N1 C1 1.476(6) . ?
N1 C7 1.493(6) . ?
C1 C2 1.514(7) . ?
C3 C4 1.483(8) . ?
C4 C6 1.477(10) . ?
C4 C5 1.505(9) . ?
C7 C8 1.492(7) . ?
C9 C10 1.525(7) . ?
C10 C12 1.514(9) . ?
C10 C11 1.532(8) . ?

loop_
_geom_hbond_atom_site_label_D
_geom_hbond_atom_site_label_H
_geom_hbond_atom_site_label_A
_geom_hbond_distance_DH
_geom_hbond_distance_HA
_geom_hbond_distance_DA
_geom_hbond_angle_DHA
_geom_hbond_site_symmetry_A
N1 H1N Cl2 0.895(19) 2.25(2) 3.140(4) 175(5) .
O1W H2W O2W 0.87(2) 2.32(7) 2.939(10) 129(7) 2_766
O1W H1W Cl2 0.86(2) 2.32(5) 3.114(5) 152(8) 1_655
O2W H4W O1W 0.831(19) 2.106(19) 2.820(9) 144(4) .
O2W H3W O1W 0.850(18) 2.115(19) 2.900(8) 153(5) 2_666
